data_7714418
loop_
_publ_author_name
'Ali, Wajid'
'Jamshidi-Adegani, Fatemeh'
'Mirsanei, Zahra'
'Al-Kindi, Juhaina'
'Vakilian, Saeid'
'Al-Broumi, Mohammed'
'Al-Hashmi, Sulaiman'
'Rawson, Jeremy M.'
'Al-Harrasi, Ahmed'
'Anwar, Muhammad Usman'

_publ_section_title
;
 Lanthanide complexes facilitate wound healing by promoting fibroblast
 viability, migration and M2 macrophage polarization.
;
_journal_issue 1
_journal_name_full 'Dalton transactions (Cambridge, England : 2003)'
_journal_page_first 65
_journal_page_last 73
_journal_paper_doi 10.1039/d3dt02662k
_journal_volume 53
_journal_year 2023
_chemical_formula_sum 'C68 H74 N18 O26 Tb4'
_chemical_formula_weight 2195.13
_space_group_crystal_system triclinic
_space_group_IT_number 2
_space_group_name_Hall '-P 1'
_space_group_name_H-M_alt 'P -1'
_atom_sites_solution_hydrogens mixed
_atom_sites_solution_primary direct
_audit_creation_method
;FinalCif V121 by Daniel Kratzert, Freiburg 2023, 
https://dkratzert.de/finalcif.html
;
_audit_update_record
;
2023-07-31 deposited with the CCDC.	2023-11-01 downloaded from the CCDC.
;
_cell_angle_alpha 85.328(4)
_cell_angle_beta 75.080(4)
_cell_angle_gamma 75.079(4)
_cell_formula_units_Z 1
_cell_length_a 11.4008(14)
_cell_length_b 12.1141(15)
_cell_length_c 14.3980(18)
_cell_measurement_reflns_used 5894
_cell_measurement_temperature 173(2)
_cell_measurement_theta_max 40.18
_cell_measurement_theta_min 3.177
_cell_volume 1856.4(4)
_computing_cell_refinement 'SAINT V8.40B'
_computing_data_collection 'Bruker BIS 3.0.31/2013-09-20'
_computing_data_reduction 'SAINT V8.40B'
_computing_structure_refinement 'SHELXL-2019/1 (Sheldrick, 2019)'
_computing_structure_solution 'SHELXT 2018/2 (Sheldrick, 2018)'
_diffrn_ambient_temperature 173(2)
_diffrn_detector CCD
_diffrn_detector_area_resol_mean 8.3
_diffrn_detector_type 'Bruker APEXII'
_diffrn_measured_fraction_theta_full 0.962
_diffrn_measured_fraction_theta_max 0.962
_diffrn_measurement_device 'three-circle diffractometer'
_diffrn_measurement_device_type 'Bruker APEX2 QUAZAR'
_diffrn_measurement_method '\w and \f scans'
_diffrn_measurement_specimen_support 'MiTeGen micromount'
_diffrn_radiation_monochromator 'mirror optics'
_diffrn_radiation_probe x-ray
_diffrn_radiation_type CuK\a
_diffrn_radiation_wavelength 1.54178
_diffrn_reflns_av_R_equivalents 0.0587
_diffrn_reflns_av_unetI/netI 0.0542
_diffrn_reflns_Laue_measured_fraction_full 0.962
_diffrn_reflns_Laue_measured_fraction_max 0.962
_diffrn_reflns_limit_h_max 9
_diffrn_reflns_limit_h_min -9
_diffrn_reflns_limit_k_max 10
_diffrn_reflns_limit_k_min -9
_diffrn_reflns_limit_l_max 11
_diffrn_reflns_limit_l_min -11
_diffrn_reflns_number 9002
_diffrn_reflns_point_group_measured_fraction_full 0.962
_diffrn_reflns_point_group_measured_fraction_max 0.962
_diffrn_reflns_theta_full 40.429
_diffrn_reflns_theta_max 40.429
_diffrn_reflns_theta_min 3.177
_diffrn_source 'microfocus sealed X-ray tube'
_diffrn_source_type 'Incoatec I\ms'
_exptl_absorpt_coefficient_mu 19.175
_exptl_absorpt_correction_T_max 0.748
_exptl_absorpt_correction_T_min 0.434
_exptl_absorpt_correction_type multi-scan
_exptl_absorpt_process_details
;SADABS-2016/2 - Bruker AXS area detector scaling and absorption correction: 
Krause, L., Herbst-Irmer, R., Sheldrick G.M. & Stalke D., J. Appl. Cryst. 48 
(2015) 3-10
;
_exptl_crystal_colour yellow
_exptl_crystal_density_diffrn 1.963
_exptl_crystal_description plate
_exptl_crystal_F_000 1076
_exptl_crystal_size_max 0.15
_exptl_crystal_size_mid 0.1
_exptl_crystal_size_min 0.06
_refine_diff_density_max 0.514
_refine_diff_density_min -0.435
_refine_diff_density_rms 0.109
_refine_ls_extinction_method none
_refine_ls_goodness_of_fit_ref 1.069
_refine_ls_hydrogen_treatment mixed
_refine_ls_matrix_type full
_refine_ls_number_parameters 536
_refine_ls_number_reflns 2225
_refine_ls_number_restraints 519
_refine_ls_restrained_S_all 0.956
_refine_ls_R_factor_all 0.0579
_refine_ls_R_factor_gt 0.0444
_refine_ls_shift/su_max 0.000
_refine_ls_shift/su_mean 0.000
_refine_ls_structure_factor_coef Fsqd
_refine_ls_weighting_details 'w=1/[\s^2^(Fo^2^)+(0.0308P)^2^+26.1020P] where P=(Fo^2^+2Fc^2^)/3'
_refine_ls_weighting_scheme calc
_refine_ls_wR_factor_gt 0.0953
_refine_ls_wR_factor_ref 0.1023
_reflns_Friedel_coverage 0.000
_reflns_number_gt 1886
_reflns_number_total 2225
_reflns_threshold_expression 'I > 2\s(I)'
_cod_data_source_file d3dt02662k2.cif
_cod_data_source_block cu_MUATb4yellow_reprocess_0m_a
_cod_depositor_comments 'Adding full bibliography for 7714414--7714419.cif.'
_cod_database_code 7714418
_shelx_shelxl_version_number 2019/1
_shelx_space_group_comment
;
The symmetry employed for this shelxl refinement is uniquely defined
by the following loop, which should always be used as a source of
symmetry information in preference to the above space-group names.
They are only intended as comments.
;
_diffrn_measurement_ambient_temperature_device_make '296 K'

loop_
_space_group_symop_operation_xyz
'x, y, z'
'-x, -y, -z'

loop_
_atom_site_label
_atom_site_type_symbol
_atom_site_fract_x
_atom_site_fract_y
_atom_site_fract_z
_atom_site_U_iso_or_equiv
_atom_site_adp_type
_atom_site_occupancy
_atom_site_site_symmetry_order
_atom_site_calc_flag
_atom_site_refinement_flags_posn
_atom_site_refinement_flags_adp
_atom_site_refinement_flags_occupancy
_atom_site_disorder_assembly
_atom_site_disorder_group
Tb1 Tb 0.30578(8) 0.15544(8) 0.38395(6) 0.0293(4) Uani 1 1 d . . . . .
Tb2 Tb 0.66013(8) 0.03553(8) 0.39551(6) 0.0313(4) Uani 1 1 d . . . . .
O2 O 0.3141(8) 0.1593(8) 0.5415(6) 0.029(3) Uani 1 1 d . . . . .
O3 O 0.5141(8) 0.1827(8) 0.3391(6) 0.031(3) Uani 1 1 d . . . . .
O4 O 0.2541(9) 0.2682(10) 0.2656(7) 0.044(3) Uani 1 1 d . . . . .
O5 O 0.2415(10) 0.3169(10) 0.0884(8) 0.053(3) Uani 1 1 d . . . . .
O6 O 0.2161(12) 0.1430(9) 0.8219(7) 0.059(4) Uani 1 1 d . . . . .
H6C H 0.209696 0.076364 0.838934 0.088 Uiso 1 1 calc R U . . .
O7 O 0.7794(9) -0.0144(8) 0.5127(6) 0.031(3) Uani 1 1 d . . . . .
O8 O 0.8536(11) -0.0728(10) 0.7650(7) 0.053(3) Uani 1 1 d . . . . .
H8 H 0.831241 -0.132251 0.787955 0.080 Uiso 1 1 calc R U . . .
O9 O 0.5379(9) 0.0190(8) 0.5863(7) 0.032(3) Uani 1 1 d . . . . .
O10 O 0.5720(12) -0.0566(9) 0.8547(7) 0.055(3) Uani 1 1 d . . . . .
H10C H 0.580524 -0.127283 0.864172 0.083 Uiso 1 1 calc R U . . .
O11 O 0.0760(10) 0.2396(9) 0.4614(8) 0.041(3) Uani 1 1 d D . . . .
H11C H 0.026(11) 0.199(11) 0.471(11) 0.061 Uiso 1 1 d D U . . .
O12 O 0.7662(9) 0.0611(9) 0.2457(7) 0.044(3) Uani 1 1 d . . . . .
O13 O 0.5297(9) 0.2504(8) 0.1550(7) 0.042(3) Uani 1 1 d . . . . .
O14 O 0.7928(11) 0.0492(10) 0.0610(8) 0.062(3) Uani 1 1 d . . . . .
N1 N 0.5791(11) 0.2089(11) 0.5037(9) 0.035(3) Uani 1 1 d . . . . .
N2 N 0.2721(11) 0.3464(11) 0.4430(9) 0.035(3) Uani 1 1 d . . . . .
N3 N 0.2532(10) 0.3583(11) 0.5407(9) 0.030(3) Uani 1 1 d . . . . .
N4 N 0.2560(11) 0.1491(12) 0.7228(9) 0.040(4) Uani 1 1 d . . . . .
N5 N 0.8302(11) -0.0494(11) 0.6740(9) 0.039(4) Uani 1 1 d . . . . .
N6 N 0.5694(11) -0.0299(12) 0.7594(9) 0.038(4) Uani 1 1 d . . . . .
N7 N 0.8348(11) 0.1358(11) 0.3922(9) 0.039(3) Uani 1 1 d . . . . .
N8 N 0.8761(11) 0.1345(11) 0.4780(9) 0.039(4) Uani 1 1 d . . . . .
N9 N 0.5621(11) 0.2020(11) 0.6040(9) 0.036(3) Uani 1 1 d . . . . .
C1 C 0.2604(14) 0.4621(15) 0.2928(11) 0.039(4) Uani 1 1 d . . . . .
C2 C 0.2519(14) 0.3719(16) 0.2362(12) 0.038(4) Uani 1 1 d . . . . .
C3 C 0.2449(15) 0.4068(17) 0.1405(13) 0.048(5) Uani 1 1 d . . . . .
C4 C 0.2409(16) 0.5162(16) 0.1028(13) 0.059(5) Uani 1 1 d . . . . .
H4 H 0.233962 0.534159 0.038691 0.070 Uiso 1 1 calc R U . . .
C5 C 0.2473(16) 0.5991(17) 0.1615(13) 0.065(5) Uani 1 1 d . . . . .
H5 H 0.245335 0.674908 0.137674 0.078 Uiso 1 1 calc R U . . .
C6 C 0.2564(15) 0.5710(15) 0.2527(12) 0.050(5) Uani 1 1 d . . . . .
H6 H 0.260149 0.629003 0.291678 0.060 Uiso 1 1 calc R U . . .
C7 C 0.2616(14) 0.4432(14) 0.3945(11) 0.040(4) Uani 1 1 d . . . . .
H7 H 0.253738 0.509132 0.429327 0.048 Uiso 1 1 calc R U . . .
C8 C 0.5465(14) 0.2798(15) 0.3094(12) 0.038(4) Uani 1 1 d . . . . .
C9 C 0.5557(14) 0.3203(15) 0.2137(12) 0.040(4) Uani 1 1 d . . . . .
C10 C 0.5858(14) 0.4243(13) 0.1835(12) 0.040(4) Uani 1 1 d . . . . .
H10 H 0.591314 0.450723 0.118983 0.048 Uiso 1 1 calc R U . . .
C11 C 0.6075(15) 0.4880(15) 0.2507(12) 0.049(5) Uani 1 1 d . . . . .
H11 H 0.625868 0.559841 0.231517 0.058 Uiso 1 1 calc R U . . .
C12 C 0.6032(15) 0.4506(15) 0.3428(12) 0.051(5) Uani 1 1 d . . . . .
H12 H 0.619653 0.496022 0.386427 0.061 Uiso 1 1 calc R U . . .
C13 C 0.5748(13) 0.3460(14) 0.3741(12) 0.034(4) Uani 1 1 d . . . . .
C14 C 0.2406(16) 0.3404(16) -0.0111(11) 0.068(6) Uani 1 1 d . . . . .
H14A H 0.240230 0.270787 -0.041036 0.102 Uiso 1 1 calc R U . . .
H14B H 0.315470 0.366416 -0.044439 0.102 Uiso 1 1 calc R U . . .
H14C H 0.165617 0.400137 -0.015429 0.102 Uiso 1 1 calc R U . . .
C15 C 0.2681(13) 0.2599(15) 0.5866(11) 0.025(4) Uani 1 1 d . . . . .
C16 C 0.2317(14) 0.2508(16) 0.6914(11) 0.030(4) Uani 1 1 d . . . . .
C17 C 0.8398(14) 0.0533(14) 0.5331(11) 0.027(4) Uani 1 1 d . . . . .
C18 C 0.8702(14) 0.0355(14) 0.6293(12) 0.033(4) Uani 1 1 d . . . . .
C19 C 0.5451(13) 0.1027(14) 0.6386(11) 0.025(4) Uani 1 1 d . . . . .
C20 C 0.5371(14) 0.0779(16) 0.7422(11) 0.034(4) Uani 1 1 d . . . . .
C21 C -0.0024(16) 0.3549(14) 0.4725(14) 0.077(7) Uani 1 1 d . . . . .
H21A H -0.088871 0.353912 0.475079 0.116 Uiso 1 1 calc R U . . .
H21B H 0.028075 0.402340 0.417694 0.116 Uiso 1 1 calc R U . . .
H21C H 0.000565 0.386552 0.532083 0.116 Uiso 1 1 calc R U . . .
C22 C 0.8231(14) 0.1326(15) 0.1893(12) 0.037(4) Uani 1 1 d . . . . .
C23 C 0.8723(15) 0.2089(15) 0.2256(13) 0.049(4) Uani 1 1 d . . . . .
C24 C 0.9287(15) 0.2885(16) 0.1645(13) 0.058(5) Uani 1 1 d . . . . .
H24 H 0.959428 0.342800 0.189172 0.069 Uiso 1 1 calc R U . . .
C25 C 0.9371(16) 0.2838(17) 0.0684(13) 0.064(5) Uani 1 1 d . . . . .
H25 H 0.972833 0.338577 0.027633 0.077 Uiso 1 1 calc R U . . .
C26 C 0.8975(15) 0.2053(15) 0.0246(13) 0.052(5) Uani 1 1 d . . . . .
H26 H 0.909723 0.202015 -0.043068 0.063 Uiso 1 1 calc R U . . .
C27 C 0.8396(16) 0.1338(16) 0.0883(13) 0.050(5) Uani 1 1 d . . . . .
C28 C 0.5682(13) 0.3121(14) 0.4734(11) 0.034(4) Uani 1 1 d . . . . .
H28 H 0.555135 0.369700 0.518636 0.041 Uiso 1 1 calc R U . . .
C29 C 0.8844(14) 0.2029(14) 0.3246(12) 0.039(4) Uani 1 1 d . . . . .
H29 H 0.930582 0.249947 0.341506 0.047 Uiso 1 1 calc R U . . .
C30 C 0.5524(15) 0.2813(15) 0.0559(11) 0.058(5) Uani 1 1 d . . . . .
H30A H 0.543447 0.220520 0.019240 0.087 Uiso 1 1 calc R U . . .
H30B H 0.637464 0.292148 0.033233 0.087 Uiso 1 1 calc R U . . .
H30C H 0.491845 0.352589 0.046736 0.087 Uiso 1 1 calc R U . . .
C31 C 0.1558(16) 0.3593(14) 0.7460(11) 0.058(5) Uani 1 1 d . . . . .
H31A H 0.161531 0.425922 0.703185 0.088 Uiso 1 1 calc R U . . .
H31B H 0.189104 0.365712 0.801104 0.088 Uiso 1 1 calc R U . . .
H31C H 0.067984 0.356052 0.768739 0.088 Uiso 1 1 calc R U . . .
C32 C 0.9339(14) 0.1088(13) 0.6688(11) 0.043(5) Uani 1 1 d . . . . .
H32A H 0.976770 0.151678 0.616065 0.064 Uiso 1 1 calc R U . . .
H32B H 0.995117 0.060135 0.701020 0.064 Uiso 1 1 calc R U . . .
H32C H 0.871266 0.162337 0.715024 0.064 Uiso 1 1 calc R U . . .
C33 C 0.5098(16) 0.1734(14) 0.8111(11) 0.054(5) Uani 1 1 d . . . . .
H33A H 0.522938 0.243186 0.774987 0.081 Uiso 1 1 calc R U . . .
H33B H 0.565926 0.152641 0.854488 0.081 Uiso 1 1 calc R U . . .
H33C H 0.422687 0.186716 0.848732 0.081 Uiso 1 1 calc R U . . .
C34 C 0.8139(19) 0.0328(17) -0.0398(12) 0.083(7) Uani 1 1 d . . . . .
H34A H 0.776953 -0.028678 -0.049633 0.124 Uiso 1 1 calc R U . . .
H34B H 0.904105 0.012097 -0.069075 0.124 Uiso 1 1 calc R U . . .
H34C H 0.774957 0.103611 -0.069633 0.124 Uiso 1 1 calc R U . . .

loop_
_atom_site_aniso_label
_atom_site_aniso_U_11
_atom_site_aniso_U_22
_atom_site_aniso_U_33
_atom_site_aniso_U_23
_atom_site_aniso_U_13
_atom_site_aniso_U_12
Tb1 0.0293(7) 0.0344(8) 0.0258(7) 0.0033(5) -0.0088(5) -0.0099(6)
Tb2 0.0284(7) 0.0408(8) 0.0279(8) 0.0017(6) -0.0088(5) -0.0127(6)
O2 0.029(6) 0.042(6) 0.017(5) -0.005(4) -0.005(4) -0.006(5)
O3 0.027(5) 0.037(6) 0.029(5) 0.004(4) -0.004(4) -0.012(4)
O4 0.036(7) 0.054(7) 0.043(6) 0.013(5) -0.016(5) -0.009(5)
O5 0.059(8) 0.067(8) 0.033(6) 0.007(6) -0.014(6) -0.014(6)
O6 0.074(9) 0.071(9) 0.023(6) 0.006(6) -0.005(6) -0.013(8)
O7 0.030(6) 0.038(6) 0.028(6) -0.002(5) -0.010(5) -0.011(5)
O8 0.059(9) 0.075(10) 0.032(7) 0.013(6) -0.023(6) -0.017(7)
O9 0.039(6) 0.035(6) 0.028(6) -0.001(4) -0.016(5) -0.009(5)
O10 0.083(9) 0.063(8) 0.025(6) 0.002(6) -0.018(6) -0.024(8)
O11 0.037(7) 0.042(8) 0.048(7) -0.002(6) -0.013(5) -0.015(5)
O12 0.041(6) 0.059(7) 0.031(6) 0.009(5) -0.007(5) -0.012(5)
O13 0.046(7) 0.045(7) 0.034(6) 0.011(5) -0.010(6) -0.013(6)
O14 0.072(9) 0.075(8) 0.038(7) 0.010(6) -0.017(6) -0.015(7)
N1 0.030(7) 0.039(6) 0.035(6) 0.003(5) -0.007(5) -0.009(5)
N2 0.035(7) 0.045(7) 0.027(6) 0.009(5) -0.010(5) -0.011(5)
N3 0.021(8) 0.043(7) 0.027(6) 0.006(5) -0.012(5) -0.008(6)
N4 0.036(9) 0.062(8) 0.024(6) 0.005(6) -0.008(6) -0.018(7)
N5 0.036(9) 0.045(9) 0.031(7) 0.002(6) -0.014(6) 0.001(7)
N6 0.040(9) 0.055(8) 0.026(6) -0.001(6) -0.015(6) -0.016(7)
N7 0.032(7) 0.041(8) 0.041(6) 0.003(5) -0.012(5) -0.002(6)
N8 0.040(8) 0.041(8) 0.040(7) 0.004(6) -0.014(6) -0.016(7)
N9 0.035(9) 0.040(7) 0.037(6) 0.004(5) -0.011(6) -0.016(6)
C1 0.033(11) 0.049(8) 0.026(7) 0.007(6) -0.003(6) -0.002(7)
C2 0.030(11) 0.049(7) 0.029(7) 0.006(5) -0.004(7) -0.004(7)
C3 0.045(12) 0.062(8) 0.033(7) 0.010(6) -0.010(7) -0.006(8)
C4 0.059(13) 0.065(9) 0.045(9) 0.018(7) -0.014(9) -0.008(8)
C5 0.074(14) 0.067(10) 0.047(9) 0.017(7) -0.015(9) -0.010(9)
C6 0.055(12) 0.046(8) 0.042(9) 0.012(6) -0.010(8) -0.006(8)
C7 0.044(11) 0.045(8) 0.025(7) 0.007(6) -0.002(6) -0.007(7)
C8 0.033(10) 0.047(8) 0.036(7) 0.007(5) -0.005(6) -0.018(7)
C9 0.036(11) 0.043(8) 0.039(7) 0.011(5) -0.006(6) -0.013(8)
C10 0.036(11) 0.041(9) 0.033(8) 0.006(6) 0.008(7) -0.012(8)
C11 0.053(12) 0.044(9) 0.045(8) 0.005(7) -0.004(8) -0.016(8)
C12 0.061(12) 0.053(9) 0.040(8) 0.005(6) -0.003(8) -0.028(8)
C13 0.020(10) 0.043(8) 0.035(7) 0.002(6) -0.001(6) -0.010(7)
C14 0.060(14) 0.107(16) 0.038(8) 0.018(8) -0.019(8) -0.020(12)
C15 0.016(9) 0.041(7) 0.018(6) -0.001(5) -0.006(5) -0.006(6)
C16 0.022(9) 0.057(8) 0.015(6) -0.001(6) -0.006(5) -0.015(7)
C17 0.018(9) 0.030(9) 0.033(7) -0.004(6) -0.009(6) 0.000(7)
C18 0.026(10) 0.034(9) 0.033(7) -0.007(6) -0.011(6) 0.010(7)
C19 0.017(9) 0.035(7) 0.021(6) -0.005(5) -0.002(6) -0.007(7)
C20 0.028(10) 0.053(8) 0.020(6) -0.001(6) -0.001(6) -0.013(7)
C21 0.053(12) 0.050(10) 0.122(18) -0.008(9) -0.010(11) -0.010(8)
C22 0.016(9) 0.059(9) 0.035(7) 0.017(6) -0.014(6) -0.003(7)
C23 0.033(10) 0.069(10) 0.047(7) 0.015(6) -0.023(6) -0.010(8)
C24 0.048(11) 0.077(11) 0.053(8) 0.026(7) -0.025(8) -0.019(9)
C25 0.053(12) 0.090(12) 0.054(9) 0.028(8) -0.024(8) -0.023(10)
C26 0.035(11) 0.080(11) 0.042(8) 0.033(7) -0.022(7) -0.011(9)
C27 0.043(11) 0.066(10) 0.035(7) 0.018(6) -0.014(7) -0.005(8)
C28 0.028(10) 0.037(8) 0.035(7) -0.001(6) -0.004(6) -0.006(7)
C29 0.029(10) 0.046(10) 0.046(7) 0.012(6) -0.021(6) -0.005(8)
C30 0.054(13) 0.080(14) 0.036(8) 0.014(7) -0.016(8) -0.009(11)
C31 0.076(13) 0.061(9) 0.028(9) -0.005(7) 0.002(8) -0.011(8)
C32 0.050(11) 0.047(10) 0.037(10) 0.003(8) -0.020(9) -0.014(9)
C33 0.064(13) 0.062(10) 0.035(9) -0.016(7) -0.009(9) -0.012(9)
C34 0.107(17) 0.103(16) 0.035(8) 0.004(9) -0.012(9) -0.027(13)

loop_
_atom_type_symbol
_atom_type_description
_atom_type_scat_dispersion_real
_atom_type_scat_dispersion_imag
_atom_type_scat_source
C C 0.0181 0.0091 'International Tables Vol C Tables 4.2.6.8 and 6.1.1.4'
H H 0.0000 0.0000 'International Tables Vol C Tables 4.2.6.8 and 6.1.1.4'
N N 0.0311 0.0180 'International Tables Vol C Tables 4.2.6.8 and 6.1.1.4'
O O 0.0492 0.0322 'International Tables Vol C Tables 4.2.6.8 and 6.1.1.4'
Tb Tb -9.1472 9.1891 'International Tables Vol C Tables 4.2.6.8 and 6.1.1.4'

loop_
_geom_angle_atom_site_label_1
_geom_angle_atom_site_label_2
_geom_angle_atom_site_label_3
_geom_angle
_geom_angle_site_symmetry_1
_geom_angle_site_symmetry_3
_geom_angle_publ_flag
O4 Tb1 O2 141.7(4) . . ?
O4 Tb1 O3 91.4(3) . . ?
O2 Tb1 O3 87.5(3) . . ?
O4 Tb1 O7 135.6(3) . 2_656 ?
O2 Tb1 O7 65.3(3) . 2_656 ?
O3 Tb1 O7 130.7(3) . 2_656 ?
O4 Tb1 N2 76.3(4) . . ?
O2 Tb1 N2 65.9(4) . . ?
O3 Tb1 N2 78.4(4) . . ?
O7 Tb1 N2 120.0(4) 2_656 . ?
O4 Tb1 O9 140.9(3) . 2_656 ?
O2 Tb1 O9 72.9(3) . 2_656 ?
O3 Tb1 O9 68.2(3) . 2_656 ?
O7 Tb1 O9 64.9(3) 2_656 2_656 ?
N2 Tb1 O9 127.4(4) . 2_656 ?
O4 Tb1 O11 80.5(4) . . ?
O2 Tb1 O11 80.0(3) . . ?
O3 Tb1 O11 147.1(3) . . ?
O7 Tb1 O11 70.4(3) 2_656 . ?
N2 Tb1 O11 68.7(4) . . ?
O9 Tb1 O11 134.2(3) 2_656 . ?
O4 Tb1 N6 79.7(4) . 2_656 ?
O2 Tb1 N6 135.1(4) . 2_656 ?
O3 Tb1 N6 71.6(3) . 2_656 ?
O7 Tb1 N6 98.8(4) 2_656 2_656 ?
N2 Tb1 N6 140.8(4) . 2_656 ?
O9 Tb1 N6 62.5(4) 2_656 2_656 ?
O11 Tb1 N6 136.5(4) . 2_656 ?
O4 Tb1 N5 78.5(4) . 2_656 ?
O2 Tb1 N5 124.1(4) . 2_656 ?
O3 Tb1 N5 139.6(4) . 2_656 ?
O7 Tb1 N5 60.6(4) 2_656 2_656 ?
N2 Tb1 N5 134.5(4) . 2_656 ?
O9 Tb1 N5 95.5(4) 2_656 2_656 ?
O11 Tb1 N5 70.2(4) . 2_656 ?
N6 Tb1 N5 68.1(4) 2_656 2_656 ?
O4 Tb1 Tb2 170.9(3) . 2_656 ?
O2 Tb1 Tb2 37.4(2) . 2_656 ?
O3 Tb1 Tb2 97.5(2) . 2_656 ?
O7 Tb1 Tb2 36.8(2) 2_656 2_656 ?
N2 Tb1 Tb2 103.3(3) . 2_656 ?
O9 Tb1 Tb2 46.2(2) 2_656 2_656 ?
O11 Tb1 Tb2 90.9(2) . 2_656 ?
N6 Tb1 Tb2 105.1(3) 2_656 2_656 ?
N5 Tb1 Tb2 95.9(3) 2_656 2_656 ?
O4 Tb1 Tb2 121.7(3) . . ?
O2 Tb1 Tb2 72.1(2) . . ?
O3 Tb1 Tb2 33.0(2) . . ?
O7 Tb1 Tb2 97.8(2) 2_656 . ?
N2 Tb1 Tb2 98.5(3) . . ?
O9 Tb1 Tb2 36.3(2) 2_656 . ?
O11 Tb1 Tb2 152.1(2) . . ?
N6 Tb1 Tb2 68.9(3) 2_656 . ?
N5 Tb1 Tb2 127.0(3) 2_656 . ?
Tb2 Tb1 Tb2 67.40(3) 2_656 . ?
O12 Tb2 O3 78.4(3) . . ?
O12 Tb2 O7 116.3(3) . . ?
O3 Tb2 O7 144.4(3) . . ?
O12 Tb2 O2 117.4(3) . 2_656 ?
O3 Tb2 O2 141.0(3) . 2_656 ?
O7 Tb2 O2 63.7(3) . 2_656 ?
O12 Tb2 O9 116.4(3) . 2_656 ?
O3 Tb2 O9 69.2(3) . 2_656 ?
O7 Tb2 O9 122.1(3) . 2_656 ?
O2 Tb2 O9 72.0(3) 2_656 2_656 ?
O12 Tb2 N1 117.1(4) . . ?
O3 Tb2 N1 67.4(4) . . ?
O7 Tb2 N1 77.3(4) . . ?
O2 Tb2 N1 122.6(4) 2_656 . ?
O9 Tb2 N1 98.9(3) 2_656 . ?
O12 Tb2 N7 68.6(4) . . ?
O3 Tb2 N7 101.4(4) . . ?
O7 Tb2 N7 60.4(4) . . ?
O2 Tb2 N7 117.4(3) 2_656 . ?
O9 Tb2 N7 167.0(3) 2_656 . ?
N1 Tb2 N7 68.7(4) . . ?
O12 Tb2 N4 62.6(4) . 2_656 ?
O3 Tb2 N4 111.5(4) . 2_656 ?
O7 Tb2 N4 103.8(4) . 2_656 ?
O2 Tb2 N4 58.1(4) 2_656 2_656 ?
O9 Tb2 N4 80.5(3) 2_656 2_656 ?
N1 Tb2 N4 178.9(4) . 2_656 ?
N7 Tb2 N4 111.8(4) . 2_656 ?
O12 Tb2 O9 174.6(3) . . ?
O3 Tb2 O9 101.5(3) . . ?
O7 Tb2 O9 60.8(3) . . ?
O2 Tb2 O9 66.0(3) 2_656 . ?
O9 Tb2 O9 68.3(3) 2_656 . ?
N1 Tb2 O9 58.5(3) . . ?
N7 Tb2 O9 106.3(4) . . ?
N4 Tb2 O9 121.9(4) 2_656 . ?
O12 Tb2 Tb1 140.2(3) . 2_656 ?
O3 Tb2 Tb1 141.3(2) . 2_656 ?
O7 Tb2 Tb1 37.3(2) . 2_656 ?
O2 Tb2 Tb1 35.1(2) 2_656 2_656 ?
O9 Tb2 Tb1 85.6(2) 2_656 2_656 ?
N1 Tb2 Tb1 89.2(3) . 2_656 ?
N7 Tb2 Tb1 97.6(3) . 2_656 ?
N4 Tb2 Tb1 91.7(3) 2_656 2_656 ?
O9 Tb2 Tb1 40.37(19) . 2_656 ?
O12 Tb2 Tb1 103.2(3) . . ?
O3 Tb2 Tb1 33.7(2) . . ?
O7 Tb2 Tb1 139.0(2) . . ?
O2 Tb2 Tb1 108.2(2) 2_656 . ?
O9 Tb2 Tb1 36.6(2) 2_656 . ?
N1 Tb2 Tb1 75.3(3) . . ?
N7 Tb2 Tb1 132.1(3) . . ?
N4 Tb2 Tb1 103.8(3) 2_656 . ?
O9 Tb2 Tb1 78.95(19) . . ?
Tb1 Tb2 Tb1 112.60(3) 2_656 . ?
C15 O2 Tb1 117.8(9) . . ?
C15 O2 Tb2 130.9(9) . 2_656 ?
Tb1 O2 Tb2 107.5(4) . 2_656 ?
C8 O3 Tb2 117.8(9) . . ?
C8 O3 Tb1 126.6(9) . . ?
Tb2 O3 Tb1 113.3(4) . . ?
C2 O4 Tb1 138.0(11) . . ?
C3 O5 C14 116.5(13) . . ?
C17 O7 Tb2 121.8(9) . . ?
C17 O7 Tb1 127.5(9) . 2_656 ?
Tb2 O7 Tb1 106.0(4) . 2_656 ?
C19 O9 Tb2 121.3(8) . 2_656 ?
C19 O9 Tb1 107.4(8) . 2_656 ?
Tb2 O9 Tb1 107.1(4) 2_656 2_656 ?
C19 O9 Tb2 112.0(9) . . ?
Tb2 O9 Tb2 111.7(3) 2_656 . ?
Tb1 O9 Tb2 93.4(3) 2_656 . ?
C21 O11 Tb1 133.7(9) . . ?
C22 O12 Tb2 143.0(11) . . ?
C9 O13 C30 115.9(13) . . ?
C27 O14 C34 117.2(14) . . ?
C28 N1 N9 111.0(14) . . ?
C28 N1 Tb2 124.4(11) . . ?
N9 N1 Tb2 123.7(9) . . ?
C7 N2 N3 114.0(14) . . ?
C7 N2 Tb1 128.2(11) . . ?
N3 N2 Tb1 117.6(9) . . ?
C15 N3 N2 112.4(14) . . ?
C16 N4 O6 111.9(14) . . ?
C16 N4 Tb2 122.6(11) . 2_656 ?
O6 N4 Tb2 124.7(9) . 2_656 ?
C18 N5 O8 114.4(13) . . ?
C18 N5 Tb1 124.8(11) . 2_656 ?
O8 N5 Tb1 120.4(9) . 2_656 ?
C20 N6 O10 113.5(13) . . ?
C20 N6 Tb1 116.5(11) . 2_656 ?
O10 N6 Tb1 125.5(9) . 2_656 ?
C29 N7 N8 111.9(13) . . ?
C29 N7 Tb2 129.1(11) . . ?
N8 N7 Tb2 118.4(9) . . ?
C17 N8 N7 107.2(13) . . ?
C19 N9 N1 111.7(13) . . ?
C6 C1 C2 119.7(16) . . ?
C6 C1 C7 119.1(16) . . ?
C2 C1 C7 121.0(16) . . ?
O4 C2 C3 121.2(17) . . ?
O4 C2 C1 125.2(16) . . ?
C3 C2 C1 113.6(17) . . ?
C4 C3 O5 123.3(17) . . ?
C4 C3 C2 125.3(19) . . ?
O5 C3 C2 111.4(17) . . ?
C3 C4 C5 118.2(19) . . ?
C6 C5 C4 119.5(19) . . ?
C5 C6 C1 123.8(18) . . ?
N2 C7 C1 127.8(16) . . ?
O3 C8 C9 122.0(16) . . ?
O3 C8 C13 120.3(15) . . ?
C9 C8 C13 117.7(17) . . ?
O13 C9 C10 123.9(15) . . ?
O13 C9 C8 114.4(15) . . ?
C10 C9 C8 121.8(17) . . ?
C11 C10 C9 118.1(16) . . ?
C12 C11 C10 122.0(17) . . ?
C11 C12 C13 120.7(17) . . ?
C12 C13 C8 119.5(16) . . ?
C12 C13 C28 118.3(16) . . ?
C8 C13 C28 122.1(15) . . ?
N3 C15 O2 123.0(14) . . ?
N3 C15 C16 122.3(16) . . ?
O2 C15 C16 114.7(15) . . ?
N4 C16 C15 113.3(16) . . ?
N4 C16 C31 128.9(15) . . ?
C15 C16 C31 117.2(15) . . ?
O7 C17 N8 125.9(15) . . ?
O7 C17 C18 116.5(15) . . ?
N8 C17 C18 117.6(16) . . ?
N5 C18 C17 109.9(15) . . ?
N5 C18 C32 125.3(15) . . ?
C17 C18 C32 124.8(15) . . ?
N9 C19 O9 124.6(15) . . ?
N9 C19 C20 118.4(15) . . ?
O9 C19 C20 116.9(15) . . ?
N6 C20 C19 111.6(15) . . ?
N6 C20 C33 127.5(15) . . ?
C19 C20 C33 120.5(15) . . ?
O12 C22 C23 121.7(16) . . ?
O12 C22 C27 121.5(17) . . ?
C23 C22 C27 116.7(17) . . ?
C22 C23 C24 121.0(17) . . ?
C22 C23 C29 123.0(17) . . ?
C24 C23 C29 115.6(16) . . ?
C25 C24 C23 117.2(18) . . ?
C24 C25 C26 125.8(19) . . ?
C27 C26 C25 113.9(18) . . ?
C26 C27 O14 123.8(17) . . ?
C26 C27 C22 125.2(19) . . ?
O14 C27 C22 110.9(16) . . ?
N1 C28 C13 123.5(16) . . ?
N7 C29 C23 123.8(16) . . ?

loop_
_geom_bond_atom_site_label_1
_geom_bond_atom_site_label_2
_geom_bond_distance
_geom_bond_site_symmetry_2
_geom_bond_publ_flag
Tb1 O4 2.199(10) . ?
Tb1 O2 2.299(9) . ?
Tb1 O3 2.397(9) . ?
Tb1 O7 2.402(9) 2_656 ?
Tb1 N2 2.433(13) . ?
Tb1 O9 2.476(9) 2_656 ?
Tb1 O11 2.540(11) . ?
Tb1 N6 2.545(13) 2_656 ?
Tb1 N5 2.573(13) 2_656 ?
Tb1 Tb2 3.8160(13) 2_656 ?
Tb1 Tb2 3.9678(14) . ?
Tb2 O12 2.225(10) . ?
Tb2 O3 2.354(9) . ?
Tb2 O7 2.377(9) . ?
Tb2 O2 2.431(9) 2_656 ?
Tb2 O9 2.457(9) 2_656 ?
Tb2 N1 2.547(13) . ?
Tb2 N7 2.575(13) . ?
Tb2 N4 2.738(14) 2_656 ?
Tb2 O9 2.759(9) . ?
O2 C15 1.343(17) . ?
O3 C8 1.328(17) . ?
O4 C2 1.290(17) . ?
O5 C3 1.387(19) . ?
O5 C14 1.439(17) . ?
O6 N4 1.384(14) . ?
O7 C17 1.292(16) . ?
O8 N5 1.395(14) . ?
O9 C19 1.342(16) . ?
O10 N6 1.390(14) . ?
O11 C21 1.448(18) . ?
O12 C22 1.317(17) . ?
O13 C9 1.375(18) . ?
O13 C30 1.421(16) . ?
O14 C27 1.40(2) . ?
O14 C34 1.430(18) . ?
N1 C28 1.276(16) . ?
N1 N9 1.405(15) . ?
N2 C7 1.310(16) . ?
N2 N3 1.381(15) . ?
N3 C15 1.308(17) . ?
N4 C16 1.264(17) . ?
N5 C18 1.289(17) . ?
N6 C20 1.284(17) . ?
N7 C29 1.324(17) . ?
N7 N8 1.428(16) . ?
N8 C17 1.298(17) . ?
N9 C19 1.307(17) . ?
C1 C6 1.39(2) . ?
C1 C2 1.45(2) . ?
C1 C7 1.47(2) . ?
C2 C3 1.42(2) . ?
C3 C4 1.39(2) . ?
C4 C5 1.39(2) . ?
C5 C6 1.35(2) . ?
C8 C9 1.41(2) . ?
C8 C13 1.42(2) . ?
C9 C10 1.40(2) . ?
C10 C11 1.39(2) . ?
C11 C12 1.36(2) . ?
C12 C13 1.40(2) . ?
C13 C28 1.44(2) . ?
C15 C16 1.46(2) . ?
C16 C31 1.53(2) . ?
C17 C18 1.50(2) . ?
C18 C32 1.51(2) . ?
C19 C20 1.48(2) . ?
C20 C33 1.50(2) . ?
C22 C23 1.39(2) . ?
C22 C27 1.42(2) . ?
C23 C24 1.42(2) . ?
C23 C29 1.46(2) . ?
C24 C25 1.37(2) . ?
C25 C26 1.40(2) . ?
C26 C27 1.37(2) . ?
